data_2007716
loop_
_publ_author_name
'Muir, Kenneth W.'
'Rodger, Colin S. '
'Morris, David G. '
'Ryder, Karl S. '

_publ_section_title
;
 A Sultone Derived from Racemic Camphene
;
_journal_issue 10
_journal_name_full 'Acta Crystallographica Section C'
_journal_page_first 1546
_journal_page_last 1548
_journal_paper_doi 10.1107/S0108270198006179
_journal_volume 54
_journal_year 1998
_chemical_formula_moiety 'C10 H16 O3 S'
_chemical_formula_sum 'C10 H16 O3 S'
_chemical_formula_weight 216.29
_chemical_melting_point 406
_chemical_name_common '10-bornanesulfonic acid 2-hydroxy-\g-sultone'
_chemical_name_systematic
;
endo-10,10-dimethyl-4-oxa-5-thiatricyclo[5.2.1.0^3,7^]decane-S,S-dioxide
;
_space_group_IT_number 13
_symmetry_cell_setting monoclinic
_symmetry_space_group_name_Hall '-P 2ya'
_symmetry_space_group_name_H-M 'P 1 2/a 1'
_audit_creation_method 'SHELXL (Sheldrick, 1994)'
_cell_angle_alpha 90.00
_cell_angle_beta 91.606(4)
_cell_angle_gamma 90.00
_cell_formula_units_Z 4
_cell_length_a 10.5933(6)
_cell_length_b 8.8517(7)
_cell_length_c 11.3495(6)
_cell_measurement_reflns_used 25
_cell_measurement_temperature 287(2)
_cell_measurement_theta_max 24.3
_cell_measurement_theta_min 20.8
_cell_volume 1063.81(12)
_computing_cell_refinement 'CAD-4 EXPRESS'
_computing_data_collection 'CAD-4 EXPRESS (Enraf-Nonius, 1992)'
_computing_data_reduction 'WINGX (Farrugia, 1996)'
_computing_molecular_graphics 'ORTEP3 (Farrugia, 1997)'
_computing_publication_material 'WRITECIF (Pauson & Muir, 1996)'
_computing_structure_refinement 'SHELXL93 (Sheldrick, 1994)'
_computing_structure_solution 'SHELXS86 (Sheldrick, 1985)'
_diffrn_ambient_temperature 287(2)
_diffrn_measurement_device 'Enraf-Nonius CAD4'
_diffrn_measurement_method \w/2\q
_diffrn_radiation_monochromator graphite
_diffrn_radiation_source 'fine-focus sealed tube'
_diffrn_radiation_type MoK\a
_diffrn_radiation_wavelength 0.71073
_diffrn_reflns_av_R_equivalents 0.014
_diffrn_reflns_av_sigmaI/netI 0.018
_diffrn_reflns_limit_h_max 14
_diffrn_reflns_limit_h_min -14
_diffrn_reflns_limit_k_max 1
_diffrn_reflns_limit_k_min -12
_diffrn_reflns_limit_l_max 2
_diffrn_reflns_limit_l_min -15
_diffrn_reflns_number 3997
_diffrn_reflns_theta_max 30
_diffrn_reflns_theta_min 2.92
_diffrn_standards_decay_% 0
_diffrn_standards_interval_time 120
_diffrn_standards_number 3
_exptl_absorpt_coefficient_mu 0.284
_exptl_absorpt_correction_T_max 0.970
_exptl_absorpt_correction_T_min 0.889
_exptl_absorpt_correction_type gaussian
_exptl_absorpt_process_details '(Spek, 1997)'
_exptl_crystal_colour colourless
_exptl_crystal_density_diffrn 1.350
_exptl_crystal_density_meas ?
_exptl_crystal_description plate
_exptl_crystal_F_000 464
_exptl_crystal_size_max 0.38
_exptl_crystal_size_mid 0.38
_exptl_crystal_size_min 0.10
_refine_diff_density_max 0.26
_refine_diff_density_min -0.20
_refine_ls_extinction_coef 0.0034(12)
_refine_ls_extinction_method SHELXL93
_refine_ls_goodness_of_fit_all 1.008
_refine_ls_goodness_of_fit_obs 1.017
_refine_ls_hydrogen_treatment 'H atoms riding'
_refine_ls_matrix_type full
_refine_ls_number_parameters 130
_refine_ls_number_reflns 3094
_refine_ls_number_restraints 0
_refine_ls_restrained_S_all 1.012
_refine_ls_restrained_S_obs 1.017
_refine_ls_R_factor_all 0.056
_refine_ls_R_factor_gt 0.035
_refine_ls_shift/esd_max 0.000
_refine_ls_shift/esd_mean 0.000
_refine_ls_structure_factor_coef Fsqd
_refine_ls_weighting_details 'w = 1/[\s^2^(Fo^2^)+(0.0600P)^2^+0.1639P] where P=(Fo^2^+2Fc^2^)/3'
_refine_ls_weighting_scheme calc
_refine_ls_wR_factor_all 0.110
_refine_ls_wR_factor_obs 0.095
_reflns_number_observed 2321
_reflns_number_total 3096
_reflns_observed_criterion I>2sigma(I)
_cod_data_source_file cf1262.cif
_cod_data_source_block I
_cod_depositor_comments
;
The following automatic conversions were performed:

'_exptl_absorpt_correction_type' value 'Gaussian' changed to
'gaussian' according to
/home/saulius/struct/CIF-dictionaries/cif_core.dic dictionary named
'cif_core.dic' version 2.4.1 from 2010-06-29.

Automatic conversion script
Id: cif_fix_values 1715 2011-07-08 13:25:40Z adriana 

The following automatic conversions were performed:

'_exptl_crystal_density_meas' value 'not measured' was changed to '?'
- the value is perceived as not measured.

Automatic conversion script
Id: cif_fix_values 3008 2015-01-20 13:52:24Z robertas 

The following automatic conversions were performed:

'_refine_ls_weighting_scheme' value 'calc w =
1/[\s^2^(Fo^2^)+(0.0600P)^2^+0.1639P] where P=(Fo^2^+2Fc^2^)/3' was
changed to 'calc'. New tag '_refine_ls_weighting_details' was
created. The value of the new tag was set to 'w =
1/[\s^2^(Fo^2^)+(0.0600P)^2^+0.1639P] where P=(Fo^2^+2Fc^2^)/3'.

Automatic conversion script
Id: cif_fix_values 3143 2015-03-26 13:38:13Z robertas 
;
_cod_original_sg_symbol_H-M 'P 2/a'
_cod_database_code 2007716

loop_
_symmetry_equiv_pos_as_xyz
'x, y, z'
'-x+1/2, y, -z'
'-x, -y, -z'
'x-1/2, -y, z'

loop_
_atom_site_aniso_label
_atom_site_aniso_U_11
_atom_site_aniso_U_22
_atom_site_aniso_U_33
_atom_site_aniso_U_12
_atom_site_aniso_U_13
_atom_site_aniso_U_23
S1 0.0508(2) 0.0348(2) 0.0488(2) 0.00233(14) -0.00299(14) -0.00295(14)
O1 0.0654(7) 0.0737(8) 0.0638(7) 0.0234(6) 0.0008(6) -0.0189(6)
O2 0.0929(9) 0.0443(6) 0.0854(9) -0.0121(6) 0.0011(8) 0.0159(6)
O3 0.0550(6) 0.0431(5) 0.0560(6) 0.0072(4) -0.0173(5) -0.0015(5)
C1 0.0384(6) 0.0336(6) 0.0362(6) -0.0023(5) 0.0003(5) -0.0018(5)
C2 0.0619(8) 0.0417(7) 0.0345(6) -0.0013(6) -0.0059(6) 0.0010(5)
C3 0.0720(10) 0.0551(9) 0.0458(8) -0.0078(8) -0.0183(7) -0.0054(7)
C4 0.0566(8) 0.0390(7) 0.0521(8) -0.0093(6) -0.0020(6) -0.0078(6)
C5 0.0685(10) 0.0517(9) 0.0630(10) -0.0048(8) 0.0120(8) -0.0208(8)
C6 0.0499(8) 0.0513(8) 0.0599(9) -0.0042(7) 0.0144(7) -0.0138(7)
C7 0.0458(7) 0.0363(6) 0.0408(6) -0.0036(5) 0.0000(5) 0.0026(5)
C8 0.0523(8) 0.0605(9) 0.0572(9) -0.0119(7) 0.0127(7) 0.0020(7)
C9 0.0774(11) 0.0518(9) 0.0612(10) 0.0073(8) -0.0053(8) 0.0149(8)
C10 0.0390(6) 0.0391(6) 0.0445(7) -0.0006(5) -0.0042(5) -0.0064(5)

loop_
_atom_site_label
_atom_site_fract_x
_atom_site_fract_y
_atom_site_fract_z
_atom_site_U_iso_or_equiv
_atom_site_thermal_displace_type
_atom_site_calc_flag
_atom_site_refinement_flags
_atom_site_occupancy
_atom_site_disorder_group
_atom_site_type_symbol
S1 0.01711(3) 0.08644(4) 0.28020(3) 0.04490(12) Uani d . 1 . S
O1 -0.05897(12) 0.1372(2) 0.37366(11) 0.0677(4) Uani d . 1 . O
O2 0.07953(14) 0.19681(13) 0.21200(13) 0.0742(4) Uani d . 1 . O
O3 -0.07319(10) -0.01169(11) 0.19612(9) 0.0517(3) Uani d . 1 . O
C1 0.09300(11) -0.19088(14) 0.23904(11) 0.0361(2) Uani d . 1 . C
C2 0.00239(15) -0.1294(2) 0.14165(12) 0.0461(3) Uani d . 1 . C
H2 0.05006(15) -0.0877(2) 0.07642(12) 0.055 Uiso calc R 1 . H
C3 -0.0746(2) -0.2664(2) 0.10057(14) 0.0580(4) Uani d . 1 . C
H3A -0.0713(2) -0.2798(2) 0.01588(14) 0.070 Uiso calc R 1 . H
H3B -0.1620(2) -0.2581(2) 0.12295(14) 0.070 Uiso calc R 1 . H
C4 -0.00687(15) -0.3952(2) 0.16679(14) 0.0493(3) Uani d . 1 . C
H4 -0.05436(15) -0.4902(2) 0.16748(14) 0.059 Uiso calc R 1 . H
C5 0.1274(2) -0.4101(2) 0.1195(2) 0.0609(4) Uani d . 1 . C
H5A 0.1262(2) -0.4068(2) 0.0341(2) 0.073 Uiso calc R 1 . H
H5B 0.1667(2) -0.5037(2) 0.1457(2) 0.073 Uiso calc R 1 . H
C6 0.19804(15) -0.2712(2) 0.17293(15) 0.0535(4) Uani d . 1 . C
H6A 0.26642(15) -0.3019(2) 0.22628(15) 0.064 Uiso calc R 1 . H
H6B 0.23146(15) -0.2072(2) 0.11178(15) 0.064 Uiso calc R 1 . H
C7 0.01807(12) -0.32583(15) 0.29017(12) 0.0410(3) Uani d . 1 . C
C8 -0.10153(15) -0.2848(2) 0.35595(15) 0.0565(4) Uani d . 1 . C
H8A -0.1568(6) -0.2266(13) 0.3052(4) 0.085 Uiso calc R 1 . H
H8B -0.0790(2) -0.2266(13) 0.4247(7) 0.085 Uiso calc R 1 . H
H8C -0.1438(7) -0.3756(2) 0.3792(10) 0.085 Uiso calc R 1 . H
C9 0.0982(2) -0.4246(2) 0.3736(2) 0.0636(4) Uani d . 1 . C
H9A 0.1156(11) -0.3707(6) 0.4457(5) 0.095 Uiso calc R 1 . H
H9B 0.1762(6) -0.4493(13) 0.3372(5) 0.095 Uiso calc R 1 . H
H9C 0.0531(6) -0.5158(7) 0.3905(10) 0.095 Uiso calc R 1 . H
C10 0.12553(12) -0.06005(15) 0.32184(12) 0.0410(3) Uani d . 1 . C
H10A 0.21199(12) -0.02728(15) 0.31212(12) 0.049 Uiso calc R 1 . H
H10B 0.11492(12) -0.08928(15) 0.40333(12) 0.049 Uiso calc R 1 . H

loop_
_atom_type_symbol
_atom_type_description
_atom_type_scat_dispersion_real
_atom_type_scat_dispersion_imag
_atom_type_scat_source
C C 0.0033 0.0016 'International Tables Vol C Tables 4.2.6.8 and 6.1.1.4'
H H 0.0000 0.0000 'International Tables Vol C Tables 4.2.6.8 and 6.1.1.4'
O O 0.0106 0.0060 'International Tables Vol C Tables 4.2.6.8 and 6.1.1.4'
S S 0.1246 0.1234 'International Tables Vol C Tables 4.2.6.8 and 6.1.1.4'

loop_
_geom_angle_atom_site_label_1
_geom_angle_atom_site_label_2
_geom_angle_atom_site_label_3
_geom_angle
_geom_angle_publ_flag
O2 S1 O1 118.09(8) yes
O2 S1 O3 109.26(7) yes
O1 S1 O3 106.03(7) yes
O2 S1 C10 109.72(8) yes
O1 S1 C10 113.91(7) yes
O3 S1 C10 97.68(6) yes
C2 O3 S1 108.41(8) yes
C10 C1 C6 119.92(11) no
C10 C1 C2 107.41(10) yes
C6 C1 C2 104.96(11) no
C10 C1 C7 117.53(11) no
C6 C1 C7 102.21(10) no
C2 C1 C7 102.96(10) no
O3 C2 C3 113.64(13) no
O3 C2 C1 106.59(10) no
C3 C2 C1 104.78(11) yes
O3 C2 H2 110.53(7) no
C3 C2 H2 110.53(8) no
C1 C2 H2 110.53(7) no
C2 C3 C4 101.67(11) no
C2 C3 H3A 111.44(8) no
C4 C3 H3A 111.44(8) no
C2 C3 H3B 111.44(9) no
C4 C3 H3B 111.44(9) no
H3A C3 H3B 109.3 no
C3 C4 C5 108.50(14) no
C3 C4 C7 102.38(11) no
C5 C4 C7 102.33(12) no
C3 C4 H4 114.12(8) no
C5 C4 H4 114.12(8) no
C7 C4 H4 114.12(7) no
C4 C5 C6 103.63(12) no
C4 C5 H5A 111.03(9) no
C6 C5 H5A 111.03(9) no
C4 C5 H5B 111.03(9) no
C6 C5 H5B 111.03(10) no
H5A C5 H5B 109.0 no
C1 C6 C5 102.09(11) no
C1 C6 H6A 111.35(8) no
C5 C6 H6A 111.35(10) no
C1 C6 H6B 111.35(8) no
C5 C6 H6B 111.35(9) no
H6A C6 H6B 109.2 no
C9 C7 C8 106.62(12) no
C9 C7 C4 114.34(13) no
C8 C7 C4 114.40(12) no
C9 C7 C1 112.95(11) no
C8 C7 C1 115.93(11) no
C4 C7 C1 92.48(10) no
C7 C8 H8A 109.47(8) no
C7 C8 H8B 109.47(8) no
H8A C8 H8B 109.5 no
C7 C8 H8C 109.47(8) no
H8A C8 H8C 109.5 no
H8B C8 H8C 109.5 no
C7 C9 H9A 109.47(9) no
C7 C9 H9B 109.47(9) no
H9A C9 H9B 109.5 no
C7 C9 H9C 109.47(8) no
H9A C9 H9C 109.5 no
H9B C9 H9C 109.5 no
C1 C10 S1 104.82(9) yes
C1 C10 H10A 110.79(7) no
S1 C10 H10A 110.79(4) no
C1 C10 H10B 110.79(7) no
S1 C10 H10B 110.79(5) no
H10A C10 H10B 108.9 no

loop_
_geom_bond_atom_site_label_1
_geom_bond_atom_site_label_2
_geom_bond_site_symmetry_2
_geom_bond_distance
_geom_bond_publ_flag
S1 O2 . 1.4211(12) yes
S1 O1 . 1.4229(12) yes
S1 O3 . 1.5903(11) yes
S1 C10 . 1.7870(13) yes
O3 C2 . 1.462(2) yes
C1 C10 . 1.525(2) yes
C1 C6 . 1.534(2) yes
C1 C2 . 1.543(2) yes
C1 C7 . 1.556(2) yes
C2 C3 . 1.527(2) yes
C2 H2 . 0.98 no
C3 C4 . 1.533(2) yes
C3 H3A . 0.97 no
C3 H3B . 0.97 no
C4 C5 . 1.540(2) yes
C4 C7 . 1.545(2) yes
C4 H4 . 0.98 no
C5 C6 . 1.554(2) yes
C5 H5A . 0.97 no
C5 H5B . 0.97 no
C6 H6A . 0.97 no
C6 H6B . 0.97 no
C7 C9 . 1.529(2) yes
C7 C8 . 1.532(2) yes
C8 H8A . 0.96 no
C8 H8B . 0.96 no
C8 H8C . 0.96 no
C9 H9A . 0.96 no
C9 H9B . 0.96 no
C9 H9C . 0.96 no
C10 H10A . 0.97 no
C10 H10B . 0.97 no

loop_
_geom_torsion_atom_site_label_1
_geom_torsion_atom_site_label_2
_geom_torsion_atom_site_label_3
_geom_torsion_atom_site_label_4
_geom_torsion
_geom_torsion_publ_flag
O2 S1 O3 C2 82.75(10) no
O1 S1 O3 C2 -148.99(10) no
C10 S1 O3 C2 -31.32(10) yes
S1 O3 C2 C3 156.56(10) no
S1 O3 C2 C1 41.66(12) yes
C10 C1 C2 O3 -32.58(14) yes
C6 C1 C2 O3 -161.26(11) no
C7 C1 C2 O3 92.11(12) no
C10 C1 C2 C3 -153.34(12) no
C6 C1 C2 C3 77.99(13) no
C7 C1 C2 C3 -28.64(14) no
O3 C2 C3 C4 -123.58(13) no
C1 C2 C3 C4 -7.62(15) no
C2 C3 C4 C5 -65.81(15) no
C2 C3 C4 C7 41.89(15) no
C3 C4 C5 C6 73.7(2) no
C7 C4 C5 C6 -34.0(2) no
C10 C1 C6 C5 170.20(13) no
C2 C1 C6 C5 -69.06(15) no
C7 C1 C6 C5 38.12(14) no
C4 C5 C6 C1 -2.6(2) yes
C3 C4 C7 C9 -173.95(13) no
C5 C4 C7 C9 -61.6(2) no
C3 C4 C7 C8 62.7(2) no
C5 C4 C7 C8 175.05(13) no
C3 C4 C7 C1 -57.34(12) no
C5 C4 C7 C1 55.03(13) no
C10 C1 C7 C9 -72.9(2) no
C6 C1 C7 C9 60.58(14) no
C2 C1 C7 C9 169.29(12) no
C10 C1 C7 C8 50.5(2) no
C6 C1 C7 C8 -175.96(12) no
C2 C1 C7 C8 -67.25(14) no
C10 C1 C7 C4 169.28(11) yes
C6 C1 C7 C4 -57.22(12) no
C2 C1 C7 C4 51.50(12) no
C6 C1 C10 S1 130.93(11) no
C2 C1 C10 S1 11.42(12) yes
C7 C1 C10 S1 -103.96(11) no
O2 S1 C10 C1 -102.74(10) no
O1 S1 C10 C1 122.34(10) no
O3 S1 C10 C1 10.95(10) yes
